data_7231919
loop_
_publ_author_name
'Wang, Xiaojuan'
'Kong, Minmin'
'Li, Duanxiu'
'Fang, Jianhui'
'Deng, Zongwu'
'Zhang, Hailu'

_publ_section_title
;
 Stanozolol--aromatic carboxylic acid crystalline complexes: flexible
 tautomeric/ionization states and supramolecular synthons
;
_journal_issue 13
_journal_name_full CrystEngComm
_journal_page_first 2144
_journal_paper_doi 10.1039/C8CE01439F
_journal_volume 21
_journal_year 2019
_chemical_absolute_configuration unk
_chemical_formula_moiety 'C21 H32.5 N2 O, C3.5 H2.5 O2.5, H0.5 O0.25, C2 H3 N'
_chemical_formula_sum 'C26.5 H38.5 N3 O3.75'
_chemical_formula_weight 459.10
_space_group_crystal_system monoclinic
_space_group_IT_number 5
_space_group_name_Hall 'C 2y'
_space_group_name_H-M_alt 'C 1 2 1'
_symmetry_space_group_name_Hall 'C 2y'
_symmetry_space_group_name_H-M 'C 1 2 1'
_atom_sites_solution_hydrogens mixed
_audit_creation_method SHELXL-2017/1
_audit_update_record
;
2018-08-26 deposited with the CCDC.
2018-12-03 downloaded from the CCDC.
;
_cell_angle_alpha 90
_cell_angle_beta 93.859(3)
_cell_angle_gamma 90
_cell_formula_units_Z 4
_cell_length_a 32.061(3)
_cell_length_b 11.0501(9)
_cell_length_c 7.0657(6)
_cell_measurement_reflns_used 3226
_cell_measurement_temperature 120(2)
_cell_measurement_theta_max 27.35
_cell_measurement_theta_min 2.55
_cell_volume 2497.5(4)
_computing_structure_refinement 'SHELXL-2017/1 (Sheldrick, 2017)'
_diffrn_ambient_temperature 120(2)
_diffrn_measured_fraction_theta_full 0.998
_diffrn_measured_fraction_theta_max 0.996
_diffrn_measurement_device_type 'Bruker APEX-II CCD'
_diffrn_measurement_method '\f and \w scans'
_diffrn_radiation_type MoK\a
_diffrn_radiation_wavelength 0.71073
_diffrn_reflns_av_R_equivalents 0.0442
_diffrn_reflns_av_unetI/netI 0.0806
_diffrn_reflns_Laue_measured_fraction_full 0.998
_diffrn_reflns_Laue_measured_fraction_max 0.996
_diffrn_reflns_limit_h_max 40
_diffrn_reflns_limit_h_min -41
_diffrn_reflns_limit_k_max 14
_diffrn_reflns_limit_k_min -14
_diffrn_reflns_limit_l_max 8
_diffrn_reflns_limit_l_min -9
_diffrn_reflns_number 11229
_diffrn_reflns_point_group_measured_fraction_full 0.998
_diffrn_reflns_point_group_measured_fraction_max 0.997
_diffrn_reflns_theta_full 25.242
_diffrn_reflns_theta_max 27.548
_diffrn_reflns_theta_min 2.547
_diffrn_source 'fine-focus sealed tube'
_exptl_absorpt_coefficient_mu 0.082
_exptl_absorpt_correction_T_max 0.984
_exptl_absorpt_correction_T_min 0.971
_exptl_absorpt_correction_type multi-scan
_exptl_absorpt_process_details
;
SADABS-2014/5 (Bruker,2014/5) was used for absorption correction.
wR2(int) was 0.1117 before and 0.0533 after correction.
The Ratio of minimum to maximum transmission is 0.8767.
The \l/2 correction factor is 0.00150.
;
_exptl_crystal_colour colourless
_exptl_crystal_density_diffrn 1.221
_exptl_crystal_description BLOCK
_exptl_crystal_F_000 994
_exptl_crystal_size_max 0.400
_exptl_crystal_size_mid 0.300
_exptl_crystal_size_min 0.200
_refine_diff_density_max 0.437
_refine_diff_density_min -0.458
_refine_diff_density_rms 0.048
_refine_ls_abs_structure_details
;
 Refined as an inversion twin.
;
_refine_ls_abs_structure_Flack 0(2)
_refine_ls_extinction_method none
_refine_ls_goodness_of_fit_ref 1.016
_refine_ls_hydrogen_treatment mixed
_refine_ls_matrix_type full
_refine_ls_number_parameters 332
_refine_ls_number_reflns 5681
_refine_ls_number_restraints 34
_refine_ls_restrained_S_all 1.025
_refine_ls_R_factor_all 0.1047
_refine_ls_R_factor_gt 0.0619
_refine_ls_shift/su_max 0.000
_refine_ls_shift/su_mean 0.000
_refine_ls_structure_factor_coef Fsqd
_refine_ls_weighting_details 'w=1/[\s^2^(Fo^2^)+(0.0527P)^2^+1.5918P] where P=(Fo^2^+2Fc^2^)/3'
_refine_ls_weighting_scheme calc
_refine_ls_wR_factor_gt 0.1230
_refine_ls_wR_factor_ref 0.1411
_reflns_Friedel_coverage 0.902
_reflns_Friedel_fraction_full 0.999
_reflns_Friedel_fraction_max 0.997
_reflns_number_gt 3855
_reflns_number_total 5681
_reflns_threshold_expression 'I > 2\s(I)'
_cod_data_source_file c8ce01439f2.cif
_cod_data_source_block STAN-GA-CH3CN-H2O
_cod_depositor_comments 'Adding full bibliography for 7231918--7231921.cif.'
_cod_original_formula_sum 'C26.50 H38.50 N3 O3.75'
_cod_database_code 7231919
_shelx_shelxl_version_number 2017/1
_shelx_space_group_comment
;
The symmetry employed for this shelxl refinement is uniquely defined
by the following loop, which should always be used as a source of
symmetry information in preference to the above space-group names.
They are only intended as comments.
;
_shelx_estimated_absorpt_t_min 0.968
_shelx_estimated_absorpt_t_max 0.984

loop_
_space_group_symop_operation_xyz
'x, y, z'
'-x, y, -z'
'x+1/2, y+1/2, z'
'-x+1/2, y+1/2, -z'

loop_
_atom_site_label
_atom_site_type_symbol
_atom_site_fract_x
_atom_site_fract_y
_atom_site_fract_z
_atom_site_U_iso_or_equiv
_atom_site_adp_type
_atom_site_occupancy
_atom_site_site_symmetry_order
_atom_site_calc_flag
_atom_site_refinement_flags_posn
_atom_site_refinement_flags_adp
_atom_site_refinement_flags_occupancy
O1 O 0.08401(8) 0.4464(3) 0.0477(4) 0.0352(7) Uani 1 1 d D . .
H1 H 0.0814(15) 0.5205(17) 0.074(7) 0.047(16) Uiso 1 1 d D . .
O2 O 0.4817(2) 1.2528(4) 0.3616(8) 0.114(2) Uani 1 1 d . . .
O3 O 0.46453(10) 0.8103(3) 0.1994(5) 0.0394(8) Uani 1 1 d D . .
H3 H 0.4525(14) 0.850(4) 0.108(5) 0.053(16) Uiso 1 1 d D . .
O4 O 0.500000 0.6918(4) 0.500000 0.0440(12) Uani 1 2 d DS T P
H4 H 0.5213(18) 0.667(8) 0.567(12) 0.04(3) Uiso 0.5 1 d D . P
O5 O 0.000000 1.1170(13) 0.000000 0.091(4) Uani 0.5 2 d DS T P
H5A H -0.013(5) 1.184(7) -0.02(3) 0.137 Uiso 0.5 1 d D U P
N1 N 0.43382(10) 0.5577(3) 0.3438(5) 0.0318(7) Uani 1 1 d D U .
H1A H 0.4578(13) 0.596(7) 0.360(12) 0.038 Uiso 0.5 1 d D U P
N2 N 0.42742(10) 0.4372(3) 0.3519(5) 0.0325(8) Uani 1 1 d D U .
H2 H 0.4460(11) 0.379(3) 0.360(6) 0.039 Uiso 1 1 d D U .
N3 N 0.08128(17) 0.7118(5) 0.1080(8) 0.0724(15) Uani 1 1 d . . .
C1 C 0.39653(12) 0.6117(4) 0.3208(6) 0.0313(8) Uani 1 1 d . U .
H1B H 0.392149 0.696648 0.312632 0.026(10) Uiso 1 1 calc R . .
C2 C 0.36524(12) 0.5251(4) 0.3108(6) 0.0290(9) Uani 1 1 d . U .
C3 C 0.38590(11) 0.4158(4) 0.3311(5) 0.0285(9) Uani 1 1 d . . .
C4 C 0.36528(13) 0.2952(4) 0.3281(7) 0.0350(11) Uani 1 1 d . . .
H4A H 0.377576 0.244871 0.433604 0.042 Uiso 1 1 calc R U .
H4B H 0.369846 0.253414 0.207311 0.042 Uiso 1 1 calc R U .
C5 C 0.31808(12) 0.3113(4) 0.3486(6) 0.0288(9) Uani 1 1 d . . .
H5 H 0.314485 0.334124 0.483508 0.035 Uiso 1 1 calc R U .
C6 C 0.29826(11) 0.4138(4) 0.2221(5) 0.0254(9) Uani 1 1 d . . .
C7 C 0.31829(11) 0.5345(4) 0.2855(6) 0.0298(10) Uani 1 1 d . . .
H7A H 0.310595 0.597367 0.189562 0.036 Uiso 1 1 calc R U .
H7B H 0.307214 0.559724 0.406840 0.036 Uiso 1 1 calc R U .
C8 C 0.30585(11) 0.3926(4) 0.0116(6) 0.0281(9) Uani 1 1 d . . .
H8A H 0.292386 0.457113 -0.065536 0.042 Uiso 1 1 calc R U .
H8B H 0.294025 0.314217 -0.028949 0.042 Uiso 1 1 calc R U .
H8C H 0.335968 0.392820 -0.004687 0.042 Uiso 1 1 calc R U .
C9 C 0.25056(11) 0.4193(4) 0.2527(6) 0.0255(9) Uani 1 1 d . . .
H9 H 0.248557 0.434923 0.391157 0.031 Uiso 1 1 calc R U .
C10 C 0.22808(12) 0.2970(4) 0.2125(6) 0.0289(9) Uani 1 1 d . . .
H10 H 0.230517 0.274968 0.076468 0.035 Uiso 1 1 calc R U .
C11 C 0.24906(12) 0.1985(4) 0.3377(6) 0.0341(10) Uani 1 1 d . . .
H11A H 0.244608 0.216115 0.472263 0.041 Uiso 1 1 calc R U .
H11B H 0.235843 0.119534 0.305431 0.041 Uiso 1 1 calc R U .
C12 C 0.29583(12) 0.1901(4) 0.3129(6) 0.0330(10) Uani 1 1 d . . .
H12A H 0.300201 0.162711 0.182293 0.040 Uiso 1 1 calc R U .
H12B H 0.308346 0.128954 0.401954 0.040 Uiso 1 1 calc R U .
C13 C 0.22843(12) 0.5255(4) 0.1508(7) 0.0321(10) Uani 1 1 d . . .
H13A H 0.232138 0.518952 0.013186 0.039 Uiso 1 1 calc R U .
H13B H 0.241800 0.601825 0.196448 0.039 Uiso 1 1 calc R U .
C14 C 0.18124(11) 0.5316(4) 0.1814(6) 0.0310(10) Uani 1 1 d . . .
H14A H 0.177294 0.551020 0.315777 0.037 Uiso 1 1 calc R U .
H14B H 0.168178 0.596912 0.101863 0.037 Uiso 1 1 calc R U .
C15 C 0.16009(11) 0.4125(4) 0.1303(5) 0.0255(9) Uani 1 1 d . . .
C16 C 0.18212(11) 0.3119(4) 0.2477(6) 0.0297(10) Uani 1 1 d . . .
H16 H 0.180942 0.335566 0.383798 0.036 Uiso 1 1 calc R U .
C17 C 0.16122(12) 0.3893(4) -0.0845(5) 0.0301(9) Uani 1 1 d . . .
H17A H 0.190304 0.388614 -0.119231 0.045 Uiso 1 1 calc R U .
H17B H 0.145858 0.453606 -0.154705 0.045 Uiso 1 1 calc R U .
H17C H 0.148217 0.310978 -0.116162 0.045 Uiso 1 1 calc R U .
C18 C 0.15286(12) 0.2016(4) 0.2157(7) 0.0360(11) Uani 1 1 d . . .
H18A H 0.154888 0.147077 0.327116 0.043 Uiso 1 1 calc R U .
H18B H 0.159869 0.155358 0.102076 0.043 Uiso 1 1 calc R U .
C19 C 0.10843(13) 0.2578(4) 0.1871(7) 0.0373(11) Uani 1 1 d . . .
H19A H 0.094456 0.230532 0.065348 0.045 Uiso 1 1 calc R U .
H19B H 0.091110 0.233121 0.291335 0.045 Uiso 1 1 calc R U .
C20 C 0.11416(12) 0.3971(4) 0.1867(6) 0.0321(10) Uani 1 1 d . . .
C21 C 0.10616(13) 0.4515(5) 0.3781(6) 0.0443(12) Uani 1 1 d . . .
H21A H 0.077411 0.433755 0.408407 0.066 Uiso 1 1 calc R U .
H21B H 0.110179 0.539370 0.373577 0.066 Uiso 1 1 calc R U .
H21C H 0.125707 0.416623 0.475819 0.066 Uiso 1 1 calc R U .
C22 C 0.500000 1.1995(7) 0.500000 0.058(2) Uani 1 2 d S T P
C23 C 0.500000 1.0643(6) 0.500000 0.0336(14) Uani 1 2 d S T P
C24 C 0.48224(12) 1.0028(4) 0.3442(6) 0.0300(10) Uani 1 1 d . . .
H24 H 0.470277 1.046218 0.237986 0.036 Uiso 1 1 calc R U .
C25 C 0.48202(12) 0.8783(4) 0.3442(6) 0.0286(10) Uani 1 1 d . . .
C26 C 0.500000 0.8152(5) 0.500000 0.0291(13) Uani 1 2 d S T P
C27 C 0.07266(17) 0.8101(6) 0.1268(8) 0.0556(14) Uani 1 1 d . . .
C28 C 0.0655(3) 0.9378(6) 0.1502(10) 0.099(3) Uani 1 1 d . . .
H28A H 0.066941 0.978706 0.027761 0.149 Uiso 1 1 calc R U .
H28B H 0.086958 0.971101 0.241106 0.149 Uiso 1 1 calc R U .
H28C H 0.037840 0.950432 0.197722 0.149 Uiso 1 1 calc R U .

loop_
_atom_site_aniso_label
_atom_site_aniso_U_11
_atom_site_aniso_U_22
_atom_site_aniso_U_33
_atom_site_aniso_U_23
_atom_site_aniso_U_13
_atom_site_aniso_U_12
O1 0.0217(13) 0.0432(19) 0.0392(18) -0.0070(16) -0.0101(12) -0.0007(15)
O2 0.216(6) 0.046(2) 0.085(4) 0.025(2) 0.051(4) 0.063(3)
O3 0.0405(18) 0.0377(18) 0.0369(19) 0.0038(15) -0.0195(14) -0.0019(15)
O4 0.045(3) 0.026(2) 0.055(3) 0.000 -0.034(2) 0.000
O5 0.087(10) 0.069(9) 0.121(12) 0.000 0.024(9) 0.000
N1 0.0283(11) 0.0327(12) 0.0338(13) 0.0021(11) -0.0021(10) -0.0025(10)
N2 0.0241(14) 0.0330(15) 0.0397(18) 0.0032(15) -0.0033(13) 0.0030(14)
N3 0.073(4) 0.060(3) 0.083(4) -0.001(3) 0.004(3) 0.006(3)
C1 0.0286(11) 0.0328(13) 0.0321(14) -0.0008(12) -0.0008(11) -0.0018(9)
C2 0.0264(13) 0.0318(14) 0.0288(14) -0.0019(11) 0.0004(11) -0.0005(10)
C3 0.0206(18) 0.037(2) 0.027(2) 0.0024(19) -0.0024(16) -0.0007(18)
C4 0.026(2) 0.038(3) 0.040(3) 0.004(2) -0.0082(18) -0.0012(19)
C5 0.022(2) 0.037(2) 0.027(2) 0.0023(19) -0.0026(16) -0.0017(19)
C6 0.0172(17) 0.034(2) 0.025(2) -0.0015(18) -0.0007(15) -0.0015(17)
C7 0.0177(19) 0.038(3) 0.033(2) -0.008(2) -0.0024(16) -0.0022(18)
C8 0.0192(18) 0.035(2) 0.030(2) 0.0011(19) -0.0001(16) -0.0023(18)
C9 0.0199(17) 0.033(2) 0.024(2) -0.0009(17) -0.0003(14) -0.0032(16)
C10 0.022(2) 0.037(3) 0.027(2) 0.0045(18) -0.0026(16) -0.0055(17)
C11 0.026(2) 0.041(3) 0.035(3) 0.011(2) -0.0018(18) -0.004(2)
C12 0.026(2) 0.037(3) 0.035(3) 0.012(2) -0.0075(18) -0.0005(19)
C13 0.0196(19) 0.034(2) 0.042(3) -0.004(2) -0.0040(17) -0.0018(18)
C14 0.0191(19) 0.043(3) 0.030(2) -0.007(2) -0.0024(16) 0.0015(19)
C15 0.0196(18) 0.034(2) 0.023(2) -0.0031(18) 0.0014(15) -0.0022(17)
C16 0.0191(19) 0.049(3) 0.021(2) 0.003(2) -0.0023(16) -0.002(2)
C17 0.030(2) 0.034(2) 0.025(2) 0.0000(19) -0.0026(16) 0.0007(19)
C18 0.025(2) 0.046(3) 0.036(3) 0.012(2) -0.0035(18) -0.006(2)
C19 0.024(2) 0.054(3) 0.034(3) 0.004(2) -0.0033(18) -0.010(2)
C20 0.0176(18) 0.049(3) 0.029(2) -0.004(2) -0.0014(15) -0.0017(19)
C21 0.023(2) 0.074(3) 0.036(3) -0.008(3) 0.0072(18) -0.002(2)
C22 0.079(6) 0.034(4) 0.062(6) 0.000 0.017(4) 0.000
C23 0.023(3) 0.031(3) 0.047(4) 0.000 0.009(3) 0.000
C24 0.0159(19) 0.032(2) 0.042(3) 0.007(2) 0.0005(18) 0.0021(17)
C25 0.0171(19) 0.034(2) 0.034(2) 0.0010(19) -0.0045(16) -0.0050(17)
C26 0.019(3) 0.023(3) 0.044(4) 0.000 -0.003(2) 0.000
C27 0.052(3) 0.066(4) 0.050(3) 0.005(3) 0.011(3) 0.001(3)
C28 0.182(8) 0.065(4) 0.056(4) 0.010(4) 0.033(4) 0.021(5)

loop_
_atom_type_symbol
_atom_type_description
_atom_type_scat_dispersion_real
_atom_type_scat_dispersion_imag
_atom_type_scat_source
C C 0.0033 0.0016 'International Tables Vol C Tables 4.2.6.8 and 6.1.1.4'
H H 0.0000 0.0000 'International Tables Vol C Tables 4.2.6.8 and 6.1.1.4'
N N 0.0061 0.0033 'International Tables Vol C Tables 4.2.6.8 and 6.1.1.4'
O O 0.0106 0.0060 'International Tables Vol C Tables 4.2.6.8 and 6.1.1.4'

loop_
_geom_angle_atom_site_label_1
_geom_angle_atom_site_label_2
_geom_angle_atom_site_label_3
_geom_angle
_geom_angle_site_symmetry_1
_geom_angle_site_symmetry_3
C20 O1 H1 107(4) . .
C25 O3 H3 115(4) . .
C26 O4 H4 109(7) . .
C26 O4 H4 109(6) . 2_656
H4 O4 H4 142(10) . 2_656
H5A O5 H5A 60(10) . 2
C1 N1 N2 108.0(3) . .
C1 N1 H1A 125(6) . .
N2 N1 H1A 127(6) . .
C3 N2 N1 108.7(3) . .
C3 N2 H2 122(3) . .
N1 N2 H2 129(3) . .
N1 C1 C2 109.7(4) . .
N1 C1 H1B 125.2 . .
C2 C1 H1B 125.2 . .
C3 C2 C1 105.0(3) . .
C3 C2 C7 122.7(4) . .
C1 C2 C7 132.3(4) . .
N2 C3 C2 108.7(4) . .
N2 C3 C4 126.3(4) . .
C2 C3 C4 125.0(3) . .
C3 C4 C5 109.5(3) . .
C3 C4 H4A 109.8 . .
C5 C4 H4A 109.8 . .
C3 C4 H4B 109.8 . .
C5 C4 H4B 109.8 . .
H4A C4 H4B 108.2 . .
C12 C5 C4 109.5(3) . .
C12 C5 C6 112.0(3) . .
C4 C5 C6 113.4(3) . .
C12 C5 H5 107.2 . .
C4 C5 H5 107.2 . .
C6 C5 H5 107.2 . .
C7 C6 C8 108.9(3) . .
C7 C6 C5 108.6(3) . .
C8 C6 C5 111.1(3) . .
C7 C6 C9 108.7(3) . .
C8 C6 C9 111.1(3) . .
C5 C6 C9 108.4(3) . .
C2 C7 C6 111.7(3) . .
C2 C7 H7A 109.3 . .
C6 C7 H7A 109.3 . .
C2 C7 H7B 109.3 . .
C6 C7 H7B 109.3 . .
H7A C7 H7B 107.9 . .
C6 C8 H8A 109.5 . .
C6 C8 H8B 109.5 . .
H8A C8 H8B 109.5 . .
C6 C8 H8C 109.5 . .
H8A C8 H8C 109.5 . .
H8B C8 H8C 109.5 . .
C13 C9 C10 112.9(3) . .
C13 C9 C6 113.2(3) . .
C10 C9 C6 112.9(3) . .
C13 C9 H9 105.7 . .
C10 C9 H9 105.7 . .
C6 C9 H9 105.7 . .
C16 C10 C11 112.1(3) . .
C16 C10 C9 108.7(3) . .
C11 C10 C9 109.5(3) . .
C16 C10 H10 108.8 . .
C11 C10 H10 108.8 . .
C9 C10 H10 108.8 . .
C12 C11 C10 112.0(3) . .
C12 C11 H11A 109.2 . .
C10 C11 H11A 109.2 . .
C12 C11 H11B 109.2 . .
C10 C11 H11B 109.2 . .
H11A C11 H11B 107.9 . .
C11 C12 C5 112.3(4) . .
C11 C12 H12A 109.1 . .
C5 C12 H12A 109.1 . .
C11 C12 H12B 109.1 . .
C5 C12 H12B 109.1 . .
H12A C12 H12B 107.9 . .
C9 C13 C14 113.3(3) . .
C9 C13 H13A 108.9 . .
C14 C13 H13A 108.9 . .
C9 C13 H13B 108.9 . .
C14 C13 H13B 108.9 . .
H13A C13 H13B 107.7 . .
C15 C14 C13 110.9(3) . .
C15 C14 H14A 109.5 . .
C13 C14 H14A 109.5 . .
C15 C14 H14B 109.5 . .
C13 C14 H14B 109.5 . .
H14A C14 H14B 108.1 . .
C14 C15 C16 108.6(3) . .
C14 C15 C17 109.8(3) . .
C16 C15 C17 111.8(3) . .
C14 C15 C20 116.7(3) . .
C16 C15 C20 101.0(3) . .
C17 C15 C20 108.6(3) . .
C10 C16 C15 114.0(3) . .
C10 C16 C18 118.5(4) . .
C15 C16 C18 103.9(3) . .
C10 C16 H16 106.6 . .
C15 C16 H16 106.6 . .
C18 C16 H16 106.6 . .
C15 C17 H17A 109.5 . .
C15 C17 H17B 109.5 . .
H17A C17 H17B 109.5 . .
C15 C17 H17C 109.5 . .
H17A C17 H17C 109.5 . .
H17B C17 H17C 109.5 . .
C16 C18 C19 104.2(4) . .
C16 C18 H18A 110.9 . .
C19 C18 H18A 110.9 . .
C16 C18 H18B 110.9 . .
C19 C18 H18B 110.9 . .
H18A C18 H18B 108.9 . .
C20 C19 C18 106.8(3) . .
C20 C19 H19A 110.4 . .
C18 C19 H19A 110.4 . .
C20 C19 H19B 110.4 . .
C18 C19 H19B 110.4 . .
H19A C19 H19B 108.6 . .
O1 C20 C21 108.2(3) . .
O1 C20 C19 107.7(3) . .
C21 C20 C19 111.4(4) . .
O1 C20 C15 112.7(3) . .
C21 C20 C15 113.8(3) . .
C19 C20 C15 102.9(3) . .
C20 C21 H21A 109.5 . .
C20 C21 H21B 109.5 . .
H21A C21 H21B 109.5 . .
C20 C21 H21C 109.5 . .
H21A C21 H21C 109.5 . .
H21B C21 H21C 109.5 . .
O2 C22 O2 123.8(9) . 2_656
O2 C22 C23 118.1(4) . .
O2 C22 C23 118.1(4) 2_656 .
C24 C23 C24 121.1(6) 2_656 .
C24 C23 C22 119.4(3) 2_656 .
C24 C23 C22 119.4(3) . .
C25 C24 C23 119.6(4) . .
C25 C24 H24 120.2 . .
C23 C24 H24 120.2 . .
O3 C25 C24 123.7(4) . .
O3 C25 C26 116.4(4) . .
C24 C25 C26 119.9(4) . .
O4 C26 C25 120.0(3) . 2_656
O4 C26 C25 120.0(3) . .
C25 C26 C25 120.0(5) 2_656 .
N3 C27 C28 175.0(7) . .
C27 C28 H28A 109.5 . .
C27 C28 H28B 109.5 . .
H28A C28 H28B 109.5 . .
C27 C28 H28C 109.5 . .
H28A C28 H28C 109.5 . .
H28B C28 H28C 109.5 . .

loop_
_geom_bond_atom_site_label_1
_geom_bond_atom_site_label_2
_geom_bond_distance
_geom_bond_site_symmetry_2
O1 C20 1.438(5) .
O1 H1 0.845(14) .
O2 C22 1.253(6) .
O3 C25 1.360(5) .
O3 H3 0.852(14) .
O4 C26 1.364(7) .
O4 H4 0.850(14) .
O4 H4 0.850(14) 2_656
O5 H5A 0.858(15) .
O5 H5A 0.858(15) 2
N1 C1 1.337(5) .
N1 N2 1.349(5) .
N1 H1A 0.877(14) .
N2 C3 1.350(5) .
N2 H2 0.880(14) .
N3 C27 1.131(7) .
C1 C2 1.385(6) .
C1 H1B 0.9500 .
C2 C3 1.380(6) .
C2 C7 1.507(5) .
C3 C4 1.488(6) .
C4 C5 1.540(5) .
C4 H4A 0.9900 .
C4 H4B 0.9900 .
C5 C12 1.530(6) .
C5 C6 1.552(6) .
C5 H5 1.0000 .
C6 C7 1.534(6) .
C6 C8 1.541(5) .
C6 C9 1.560(5) .
C7 H7A 0.9900 .
C7 H7B 0.9900 .
C8 H8A 0.9800 .
C8 H8B 0.9800 .
C8 H8C 0.9800 .
C9 C13 1.527(6) .
C9 C10 1.549(5) .
C9 H9 1.0000 .
C10 C16 1.519(5) .
C10 C11 1.530(6) .
C10 H10 1.0000 .
C11 C12 1.524(6) .
C11 H11A 0.9900 .
C11 H11B 0.9900 .
C12 H12A 0.9900 .
C12 H12B 0.9900 .
C13 C14 1.544(5) .
C13 H13A 0.9900 .
C13 H13B 0.9900 .
C14 C15 1.513(6) .
C14 H14A 0.9900 .
C14 H14B 0.9900 .
C15 C16 1.531(6) .
C15 C17 1.542(5) .
C15 C20 1.561(5) .
C16 C18 1.545(6) .
C16 H16 1.0000 .
C17 H17A 0.9800 .
C17 H17B 0.9800 .
C17 H17C 0.9800 .
C18 C19 1.555(6) .
C18 H18A 0.9900 .
C18 H18B 0.9900 .
C19 C20 1.549(6) .
C19 H19A 0.9900 .
C19 H19B 0.9900 .
C20 C21 1.517(6) .
C21 H21A 0.9800 .
C21 H21B 0.9800 .
C21 H21C 0.9800 .
C22 C23 1.493(10) .
C23 C24 1.383(5) 2_656
C23 C24 1.383(5) .
C24 C25 1.375(6) .
C24 H24 0.9500 .
C25 C26 1.395(5) .
C27 C28 1.440(9) .
C28 H28A 0.9800 .
C28 H28B 0.9800 .
C28 H28C 0.9800 .

loop_
_geom_hbond_atom_site_label_D
_geom_hbond_atom_site_label_H
_geom_hbond_atom_site_label_A
_geom_hbond_distance_DH
_geom_hbond_distance_HA
_geom_hbond_distance_DA
_geom_hbond_angle_DHA
_geom_hbond_site_symmetry_A
_geom_hbond_publ_flag
O1 H1 N3 0.845(14) 2.128(17) 2.966(7) 171(5) . yes
N1 H1A O3 0.877(14) 2.64(7) 3.152(5) 118(6) . yes
N1 H1A O4 0.877(14) 1.94(4) 2.757(4) 155(8) . yes
O3 H3 O1 0.852(14) 1.882(19) 2.714(4) 165(5) 4 yes
O4 H4 N1 0.850(14) 1.95(4) 2.757(4) 158(9) 2_656 yes
N2 H2 O2 0.880(14) 1.800(16) 2.678(6) 175(5) 1_545 yes

loop_
_geom_torsion_atom_site_label_1
_geom_torsion_atom_site_label_2
_geom_torsion_atom_site_label_3
_geom_torsion_atom_site_label_4
_geom_torsion
_geom_torsion_site_symmetry_1
_geom_torsion_site_symmetry_4
C1 N1 N2 C3 0.9(5) . .
N2 N1 C1 C2 -1.0(5) . .
N1 C1 C2 C3 0.6(5) . .
N1 C1 C2 C7 -179.8(4) . .
N1 N2 C3 C2 -0.5(5) . .
N1 N2 C3 C4 178.9(4) . .
C1 C2 C3 N2 -0.1(5) . .
C7 C2 C3 N2 -179.7(4) . .
C1 C2 C3 C4 -179.5(4) . .
C7 C2 C3 C4 0.9(6) . .
N2 C3 C4 C5 166.8(4) . .
C2 C3 C4 C5 -13.8(6) . .
C3 C4 C5 C12 170.7(4) . .
C3 C4 C5 C6 44.8(5) . .
C12 C5 C6 C7 172.3(3) . .
C4 C5 C6 C7 -63.1(4) . .
C12 C5 C6 C8 -67.9(4) . .
C4 C5 C6 C8 56.6(4) . .
C12 C5 C6 C9 54.4(4) . .
C4 C5 C6 C9 178.9(3) . .
C3 C2 C7 C6 -18.3(6) . .
C1 C2 C7 C6 162.2(4) . .
C8 C6 C7 C2 -74.3(4) . .
C5 C6 C7 C2 46.7(4) . .
C9 C6 C7 C2 164.5(3) . .
C7 C6 C9 C13 56.2(4) . .
C8 C6 C9 C13 -63.7(4) . .
C5 C6 C9 C13 174.1(3) . .
C7 C6 C9 C10 -174.1(3) . .
C8 C6 C9 C10 66.1(4) . .
C5 C6 C9 C10 -56.2(4) . .
C13 C9 C10 C16 -50.5(4) . .
C6 C9 C10 C16 179.6(3) . .
C13 C9 C10 C11 -173.2(3) . .
C6 C9 C10 C11 56.9(4) . .
C16 C10 C11 C12 -175.8(4) . .
C9 C10 C11 C12 -55.1(5) . .
C10 C11 C12 C5 55.4(5) . .
C4 C5 C12 C11 178.0(3) . .
C6 C5 C12 C11 -55.3(5) . .
C10 C9 C13 C14 50.4(5) . .
C6 C9 C13 C14 -179.8(3) . .
C9 C13 C14 C15 -53.4(5) . .
C13 C14 C15 C16 56.4(4) . .
C13 C14 C15 C17 -66.2(4) . .
C13 C14 C15 C20 169.7(3) . .
C11 C10 C16 C15 178.1(4) . .
C9 C10 C16 C15 56.9(4) . .
C11 C10 C16 C18 -59.2(5) . .
C9 C10 C16 C18 179.6(3) . .
C14 C15 C16 C10 -60.9(4) . .
C17 C15 C16 C10 60.5(5) . .
C20 C15 C16 C10 175.8(3) . .
C14 C15 C16 C18 168.7(3) . .
C17 C15 C16 C18 -69.9(4) . .
C20 C15 C16 C18 45.4(4) . .
C10 C16 C18 C19 -158.9(4) . .
C15 C16 C18 C19 -31.2(4) . .
C16 C18 C19 C20 4.7(5) . .
C18 C19 C20 O1 142.1(3) . .
C18 C19 C20 C21 -99.4(4) . .
C18 C19 C20 C15 22.9(4) . .
C14 C15 C20 O1 85.1(4) . .
C16 C15 C20 O1 -157.4(3) . .
C17 C15 C20 O1 -39.7(5) . .
C14 C15 C20 C21 -38.6(5) . .
C16 C15 C20 C21 78.9(5) . .
C17 C15 C20 C21 -163.3(4) . .
C14 C15 C20 C19 -159.3(4) . .
C16 C15 C20 C19 -41.7(4) . .
C17 C15 C20 C19 76.0(4) . .
O2 C22 C23 C24 -176.2(4) . 2_656
O2 C22 C23 C24 3.8(4) 2_656 2_656
O2 C22 C23 C24 3.8(4) . .
O2 C22 C23 C24 -176.2(4) 2_656 .
C24 C23 C24 C25 0.3(3) 2_656 .
C22 C23 C24 C25 -179.7(3) . .
C23 C24 C25 O3 178.6(3) . .
C23 C24 C25 C26 -0.6(5) . .
O3 C25 C26 O4 1.1(4) . .
C24 C25 C26 O4 -179.7(3) . .
O3 C25 C26 C25 -178.9(4) . 2_656
C24 C25 C26 C25 0.3(3) . 2_656
